data_7016455
loop_
_publ_author_name
'Takaya, Jun'
'Iwasawa, Nobuharu'

_publ_section_title
;
 Reaction of bis(o-phosphinophenyl)silane with M(PPh(3))(4) (M = Ni,
 Pd, Pt): synthesis and structural analysis of \h(2)-(Si-H) metal(0)
 and pentacoordinate silyl metal(ii) hydride complexes of the Ni triad
 bearing a PSiP-pincer ligand.
;
_journal_issue 35
_journal_name_full 'Dalton transactions (Cambridge, England : 2003)'
_journal_page_first 8814
_journal_page_last 8821
_journal_paper_doi 10.1039/c1dt10526d
_journal_volume 40
_journal_year 2011
_chemical_formula_moiety 'C55 H47 Ni P3 Si '
_chemical_formula_sum 'C55 H47 Ni P3 Si'
_chemical_formula_weight 887.68
_space_group_IT_number 2
_symmetry_cell_setting triclinic
_symmetry_Int_Tables_number 2
_symmetry_space_group_name_Hall '-P 1'
_symmetry_space_group_name_H-M 'P -1'
_cell_angle_alpha 91.3972(13)
_cell_angle_beta 90.1161(12)
_cell_angle_gamma 90.9045(12)
_cell_formula_units_Z 4
_cell_length_a 12.2584(4)
_cell_length_b 18.3081(8)
_cell_length_c 19.6284(8)
_cell_measurement_reflns_used 75153
_cell_measurement_temperature 173.1
_cell_measurement_theta_max 27.5
_cell_measurement_theta_min 3.0
_cell_volume 4403.3(3)
_computing_cell_refinement PROCESS-AUTO
_computing_data_collection PROCESS-AUTO
_computing_data_reduction CrystalStructure
_computing_publication_material 'CrystalStructure 3.8'
_computing_structure_refinement SHELXL
_computing_structure_solution SIR2002
_diffrn_ambient_temperature 173.1
_diffrn_detector_area_resol_mean 10.00
_diffrn_measured_fraction_theta_full 0.995
_diffrn_measured_fraction_theta_max 0.995
_diffrn_measurement_device_type 'Rigaku RAXIS-RAPID'
_diffrn_measurement_method \w
_diffrn_radiation_type 'Mo K\a'
_diffrn_radiation_wavelength 0.71075
_diffrn_reflns_av_R_equivalents 0.035
_diffrn_reflns_limit_h_max 15
_diffrn_reflns_limit_h_min -14
_diffrn_reflns_limit_k_max 23
_diffrn_reflns_limit_k_min -23
_diffrn_reflns_limit_l_max 25
_diffrn_reflns_limit_l_min -25
_diffrn_reflns_number 104417
_diffrn_reflns_theta_full 27.48
_diffrn_reflns_theta_max 27.48
_exptl_absorpt_coefficient_mu 0.615
_exptl_absorpt_correction_type none
_exptl_crystal_colour yellow
_exptl_crystal_density_diffrn 1.339
_exptl_crystal_density_method 'not measured'
_exptl_crystal_description block
_exptl_crystal_F_000 1856.00
_exptl_crystal_size_max 0.27
_exptl_crystal_size_mid 0.27
_exptl_crystal_size_min 0.14
_refine_diff_density_max 0.44
_refine_diff_density_min -0.53
_refine_ls_extinction_method none
_refine_ls_goodness_of_fit_ref 1.014
_refine_ls_hydrogen_treatment refall
_refine_ls_number_parameters 1090
_refine_ls_number_reflns 20082
_refine_ls_R_factor_gt 0.0340
_refine_ls_shift/su_max 0.0030
_refine_ls_structure_factor_coef Fsqd
_refine_ls_weighting_details 'w = 1/[\s^2^(Fo^2^)+(0.1000P)^2^+0.0000P] where P=(Fo^2^+2Fc^2^)/3'
_refine_ls_weighting_scheme calc
_refine_ls_wR_factor_ref 0.1229
_reflns_number_gt 17720
_reflns_number_total 20082
_reflns_threshold_expression F^2^>2.0\s(F^2^)
_cod_data_source_file c1dt10526d.txt
_cod_data_source_block '__h2-(Si-H)Ni(0)'
_cod_original_formula_sum 'C55 H47 Ni P3 Si '
_cod_database_code 7016455

loop_
_symmetry_equiv_pos_site_id
_symmetry_equiv_pos_as_xyz
1 +X,+Y,+Z
2 -X,-Y,-Z

loop_
_atom_site_label
_atom_site_type_symbol
_atom_site_fract_x
_atom_site_fract_y
_atom_site_fract_z
_atom_site_U_iso_or_equiv
_atom_site_adp_type
_atom_site_occupancy
_atom_site_symmetry_multiplicity
_atom_site_calc_flag
_atom_site_refinement_flags
Ni(1) Ni 0.625526(15) 0.367006(11) 0.752220(10) 0.01817(5) Uani 1.00 1 d .
Ni(2) Ni 0.874152(15) -0.130573(10) 0.756018(9) 0.01731(5) Uani 1.00 1 d .
P(1) P 0.56529(3) 0.32789(2) 0.65194(2) 0.02079(8) Uani 1.00 1 d .
P(2) P 0.52205(3) 0.32440(2) 0.83417(2) 0.02052(8) Uani 1.00 1 d .
P(3) P 0.79787(3) 0.34034(2) 0.76589(2) 0.01953(8) Uani 1.00 1 d .
P(4) P 0.97742(3) -0.17791(2) 0.83602(2) 0.01908(8) Uani 1.00 1 d .
P(5) P 0.92849(3) -0.16361(2) 0.65393(2) 0.02010(8) Uani 1.00 1 d .
P(6) P 0.70144(3) -0.16114(2) 0.76851(2) 0.01830(8) Uani 1.00 1 d .
Si(1) Si 0.50417(3) 0.45971(2) 0.74726(2) 0.02010(8) Uani 1.00 1 d .
Si(2) Si 1.00148(3) -0.03977(2) 0.75342(2) 0.02029(8) Uani 1.00 1 d .
C(1) C 0.62510(14) 0.36054(10) 0.57138(8) 0.0252(3) Uani 1.00 1 d .
C(2) C 0.6191(2) 0.43490(12) 0.55969(11) 0.0435(5) Uani 1.00 1 d .
C(3) C 0.6585(2) 0.46449(13) 0.50009(13) 0.0510(5) Uani 1.00 1 d .
C(4) C 0.70643(17) 0.41967(13) 0.45130(10) 0.0411(4) Uani 1.00 1 d .
C(5) C 0.71505(16) 0.34635(12) 0.46213(10) 0.0380(4) Uani 1.00 1 d .
C(6) C 0.67427(15) 0.31673(11) 0.52184(9) 0.0313(3) Uani 1.00 1 d .
C(7) C 0.42594(13) 0.36181(9) 0.64102(8) 0.0227(3) Uani 1.00 1 d .
C(8) C 0.39613(13) 0.41689(9) 0.68776(8) 0.0231(3) Uani 1.00 1 d .
C(9) C 0.28909(14) 0.44238(10) 0.68581(10) 0.0304(3) Uani 1.00 1 d .
C(10) C 0.21383(15) 0.41403(11) 0.63917(11) 0.0363(4) Uani 1.00 1 d .
C(11) C 0.24652(15) 0.36262(12) 0.59024(10) 0.0366(4) Uani 1.00 1 d .
C(12) C 0.35259(15) 0.33725(10) 0.59035(9) 0.0303(3) Uani 1.00 1 d .
C(13) C 0.55467(16) 0.22902(9) 0.63496(9) 0.0288(3) Uani 1.00 1 d .
C(14) C 0.45688(19) 0.18932(11) 0.62972(10) 0.0391(4) Uani 1.00 1 d .
C(15) C 0.4574(2) 0.11395(12) 0.61811(13) 0.0554(6) Uani 1.00 1 d .
C(16) C 0.5524(2) 0.07736(13) 0.61304(14) 0.0648(7) Uani 1.00 1 d .
C(17) C 0.6505(2) 0.11485(14) 0.62009(15) 0.0639(7) Uani 1.00 1 d .
C(18) C 0.65167(19) 0.19018(12) 0.63138(12) 0.0431(4) Uani 1.00 1 d .
C(19) C 0.41330(14) 0.25957(10) 0.80740(9) 0.0273(3) Uani 1.00 1 d .
C(20) C 0.30887(15) 0.28260(12) 0.79079(10) 0.0365(4) Uani 1.00 1 d .
C(21) C 0.23101(17) 0.23298(15) 0.76467(12) 0.0495(5) Uani 1.00 1 d .
C(22) C 0.2560(2) 0.15992(15) 0.75623(13) 0.0529(6) Uani 1.00 1 d .
C(23) C 0.3582(2) 0.13615(13) 0.77305(12) 0.0475(5) Uani 1.00 1 d .
C(24) C 0.43701(17) 0.18562(11) 0.79735(10) 0.0356(4) Uani 1.00 1 d .
C(25) C 0.44417(13) 0.40025(9) 0.87285(8) 0.0247(3) Uani 1.00 1 d .
C(26) C 0.43891(13) 0.46381(9) 0.83440(8) 0.0234(3) Uani 1.00 1 d .
C(27) C 0.38209(14) 0.52375(10) 0.86179(10) 0.0302(3) Uani 1.00 1 d .
C(28) C 0.33279(16) 0.52012(12) 0.92502(10) 0.0384(4) Uani 1.00 1 d .
C(29) C 0.33706(18) 0.45689(13) 0.96148(10) 0.0425(4) Uani 1.00 1 d .
C(30) C 0.39288(16) 0.39679(12) 0.93583(10) 0.0353(4) Uani 1.00 1 d .
C(31) C 0.57395(14) 0.28081(9) 0.91141(8) 0.0246(3) Uani 1.00 1 d .
C(32) C 0.67054(15) 0.30766(11) 0.93991(10) 0.0336(3) Uani 1.00 1 d .
C(33) C 0.71165(18) 0.27883(14) 0.99948(11) 0.0460(5) Uani 1.00 1 d .
C(34) C 0.6576(2) 0.22223(14) 1.03063(11) 0.0474(5) Uani 1.00 1 d .
C(35) C 0.56206(19) 0.19423(12) 1.00269(10) 0.0406(4) Uani 1.00 1 d .
C(36) C 0.52014(16) 0.22373(11) 0.94392(9) 0.0332(3) Uani 1.00 1 d .
C(37) C 0.88927(13) 0.40469(9) 0.81324(8) 0.0235(3) Uani 1.00 1 d .
C(38) C 0.84584(14) 0.45242(9) 0.86169(9) 0.0277(3) Uani 1.00 1 d .
C(39) C 0.91353(16) 0.49773(11) 0.90165(10) 0.0351(4) Uani 1.00 1 d .
C(40) C 1.02551(16) 0.49649(11) 0.89278(10) 0.0369(4) Uani 1.00 1 d .
C(41) C 1.07033(15) 0.45022(12) 0.84413(10) 0.0360(4) Uani 1.00 1 d .
C(42) C 1.00249(14) 0.40481(11) 0.80407(10) 0.0315(3) Uani 1.00 1 d .
C(43) C 0.87459(13) 0.32875(9) 0.68624(8) 0.0232(3) Uani 1.00 1 d .
C(44) C 0.87714(14) 0.38702(10) 0.64174(9) 0.0283(3) Uani 1.00 1 d .
C(45) C 0.92545(15) 0.37995(11) 0.57857(9) 0.0329(3) Uani 1.00 1 d .
C(46) C 0.97106(15) 0.31409(12) 0.55769(10) 0.0353(4) Uani 1.00 1 d .
C(47) C 0.96882(18) 0.25597(12) 0.60114(11) 0.0416(4) Uani 1.00 1 d .
C(48) C 0.92254(16) 0.26316(11) 0.66578(10) 0.0339(4) Uani 1.00 1 d .
C(49) C 0.82433(13) 0.25401(9) 0.80788(8) 0.0235(3) Uani 1.00 1 d .
C(50) C 0.75096(15) 0.19687(10) 0.79449(9) 0.0292(3) Uani 1.00 1 d .
C(51) C 0.76657(17) 0.12842(10) 0.82165(11) 0.0370(4) Uani 1.00 1 d .
C(52) C 0.85550(18) 0.11687(11) 0.86371(10) 0.0387(4) Uani 1.00 1 d .
C(53) C 0.92740(17) 0.17368(11) 0.87901(10) 0.0367(4) Uani 1.00 1 d .
C(54) C 0.91303(15) 0.24185(10) 0.85084(9) 0.0308(3) Uani 1.00 1 d .
C(55) C 0.51728(15) 0.55562(9) 0.71371(9) 0.0278(3) Uani 1.00 1 d .
C(56) C 0.92438(13) -0.22284(9) 0.91261(8) 0.0234(3) Uani 1.00 1 d .
C(57) C 0.83198(15) -0.19401(12) 0.94324(10) 0.0340(4) Uani 1.00 1 d .
C(58) C 0.79163(18) -0.22244(15) 1.00341(11) 0.0463(5) Uani 1.00 1 d .
C(59) C 0.84145(19) -0.28078(13) 1.03301(10) 0.0452(5) Uani 1.00 1 d .
C(60) C 0.93347(19) -0.31060(11) 1.00306(10) 0.0399(4) Uani 1.00 1 d .
C(61) C 0.97470(16) -0.28154(10) 0.94383(9) 0.0314(3) Uani 1.00 1 d .
C(62) C 1.05938(13) -0.10334(9) 0.87664(8) 0.0228(3) Uani 1.00 1 d .
C(63) C 1.06780(13) -0.03825(9) 0.84032(8) 0.0225(3) Uani 1.00 1 d .
C(64) C 1.12739(14) 0.02035(10) 0.86974(10) 0.0289(3) Uani 1.00 1 d .
C(65) C 1.17738(15) 0.01443(11) 0.93311(10) 0.0355(4) Uani 1.00 1 d .
C(66) C 1.17002(17) -0.05043(12) 0.96741(10) 0.0396(4) Uani 1.00 1 d .
C(67) C 1.11116(15) -0.10941(11) 0.93951(9) 0.0323(3) Uani 1.00 1 d .
C(68) C 1.08373(13) -0.24229(9) 0.80776(8) 0.0233(3) Uani 1.00 1 d .
C(69) C 1.05653(15) -0.31597(10) 0.79589(9) 0.0299(3) Uani 1.00 1 d .
C(70) C 1.13399(18) -0.36411(11) 0.76996(10) 0.0382(4) Uani 1.00 1 d .
C(71) C 1.23711(18) -0.33901(12) 0.75358(11) 0.0430(5) Uani 1.00 1 d .
C(72) C 1.26484(16) -0.26645(13) 0.76476(12) 0.0426(5) Uani 1.00 1 d .
C(73) C 1.18839(14) -0.21812(11) 0.79241(10) 0.0318(3) Uani 1.00 1 d .
C(74) C 0.91643(15) -0.25999(10) 0.62891(8) 0.0265(3) Uani 1.00 1 d .
C(75) C 0.81284(17) -0.28630(12) 0.60792(10) 0.0388(4) Uani 1.00 1 d .
C(76) C 0.7944(2) -0.35992(13) 0.59341(12) 0.0481(5) Uani 1.00 1 d .
C(77) C 0.8799(2) -0.40866(13) 0.59926(12) 0.0549(6) Uani 1.00 1 d .
C(78) C 0.9814(2) -0.38360(12) 0.62026(12) 0.0501(5) Uani 1.00 1 d .
C(79) C 1.00080(18) -0.30949(11) 0.63528(10) 0.0350(4) Uani 1.00 1 d .
C(80) C 1.07378(13) -0.13791(9) 0.64742(8) 0.0223(3) Uani 1.00 1 d .
C(81) C 1.10749(13) -0.08323(9) 0.69413(8) 0.0227(3) Uani 1.00 1 d .
C(82) C 1.21808(14) -0.06084(10) 0.69371(9) 0.0288(3) Uani 1.00 1 d .
C(83) C 1.29130(14) -0.09248(11) 0.64851(10) 0.0340(4) Uani 1.00 1 d .
C(84) C 1.25488(15) -0.14381(11) 0.60015(10) 0.0350(4) Uani 1.00 1 d .
C(85) C 1.14634(14) -0.16619(10) 0.59877(9) 0.0296(3) Uani 1.00 1 d .
C(86) C 0.88126(14) -0.11895(11) 0.57602(9) 0.0289(3) Uani 1.00 1 d .
C(87) C 0.87044(19) -0.04320(12) 0.57933(11) 0.0428(4) Uani 1.00 1 d .
C(88) C 0.8468(2) -0.00438(15) 0.52159(13) 0.0583(6) Uani 1.00 1 d .
C(89) C 0.8312(2) -0.04049(18) 0.46011(12) 0.0662(8) Uani 1.00 1 d .
C(90) C 0.8384(2) -0.11441(18) 0.45621(11) 0.0669(8) Uani 1.00 1 d .
C(91) C 0.86441(19) -0.15437(14) 0.51379(10) 0.0464(5) Uani 1.00 1 d .
C(92) C 0.62321(12) -0.17474(9) 0.68919(8) 0.0222(3) Uani 1.00 1 d .
C(93) C 0.63167(14) -0.12023(10) 0.64083(9) 0.0262(3) Uani 1.00 1 d .
C(94) C 0.58434(15) -0.13003(11) 0.57659(9) 0.0315(3) Uani 1.00 1 d .
C(95) C 0.52898(15) -0.19422(12) 0.56012(9) 0.0338(4) Uani 1.00 1 d .
C(96) C 0.51824(15) -0.24828(11) 0.60795(10) 0.0356(4) Uani 1.00 1 d .
C(97) C 0.56470(14) -0.23843(10) 0.67235(9) 0.0284(3) Uani 1.00 1 d .
C(98) C 0.61049(13) -0.09982(9) 0.81673(8) 0.0212(3) Uani 1.00 1 d .
C(99) C 0.65441(14) -0.05040(9) 0.86499(9) 0.0256(3) Uani 1.00 1 d .
C(100) C 0.58705(16) -0.00542(11) 0.90395(10) 0.0334(3) Uani 1.00 1 d .
C(101) C 0.47523(15) -0.00865(11) 0.89490(10) 0.0337(4) Uani 1.00 1 d .
C(102) C 0.42996(14) -0.05668(11) 0.84658(10) 0.0340(4) Uani 1.00 1 d .
C(103) C 0.49722(14) -0.10154(11) 0.80757(9) 0.0303(3) Uani 1.00 1 d .
C(104) C 0.67786(13) -0.24916(9) 0.80893(8) 0.0228(3) Uani 1.00 1 d .
C(105) C 0.74784(14) -0.30537(9) 0.78974(9) 0.0280(3) Uani 1.00 1 d .
C(106) C 0.73524(17) -0.37425(10) 0.81716(11) 0.0357(4) Uani 1.00 1 d .
C(107) C 0.65333(18) -0.38740(11) 0.86389(10) 0.0389(4) Uani 1.00 1 d .
C(108) C 0.58434(18) -0.33189(11) 0.88365(10) 0.0371(4) Uani 1.00 1 d .
C(109) C 0.59593(15) -0.26309(10) 0.85603(9) 0.0303(3) Uani 1.00 1 d .
C(110) C 0.99193(15) 0.05716(9) 0.72180(9) 0.0297(3) Uani 1.00 1 d .
H(1) H 0.5873 0.4661 0.5933 0.052 Uiso 1.00 1 c R
H(2) H 0.6527 0.5154 0.4928 0.061 Uiso 1.00 1 c R
H(3) H 0.7333 0.4397 0.4103 0.049 Uiso 1.00 1 c R
H(4) H 0.7489 0.3157 0.4289 0.046 Uiso 1.00 1 c R
H(5) H 0.6802 0.2658 0.5288 0.038 Uiso 1.00 1 c R
H(6) H 0.2677 0.4799 0.7171 0.036 Uiso 1.00 1 c R
H(7) H 0.1403 0.4296 0.6406 0.044 Uiso 1.00 1 c R
H(8) H 0.1961 0.3449 0.5567 0.044 Uiso 1.00 1 c R
H(9) H 0.3754 0.3033 0.5561 0.036 Uiso 1.00 1 c R
H(10) H 0.3894 0.2138 0.6341 0.047 Uiso 1.00 1 c R
H(11) H 0.3901 0.0878 0.6137 0.066 Uiso 1.00 1 c R
H(12) H 0.5515 0.0260 0.6047 0.078 Uiso 1.00 1 c R
H(13) H 0.7171 0.0892 0.6172 0.077 Uiso 1.00 1 c R
H(14) H 0.7195 0.2155 0.6367 0.052 Uiso 1.00 1 c R
H(15) H 0.2906 0.3325 0.7973 0.044 Uiso 1.00 1 c R
H(16) H 0.1606 0.2494 0.7527 0.059 Uiso 1.00 1 c R
H(17) H 0.2026 0.1262 0.7388 0.064 Uiso 1.00 1 c R
H(18) H 0.3749 0.0858 0.7681 0.057 Uiso 1.00 1 c R
H(19) H 0.5081 0.1689 0.8073 0.043 Uiso 1.00 1 c R
H(20) H 0.3775 0.5673 0.8366 0.036 Uiso 1.00 1 c R
H(21) H 0.2959 0.5614 0.9433 0.046 Uiso 1.00 1 c R
H(22) H 0.3016 0.4544 1.0044 0.051 Uiso 1.00 1 c R
H(23) H 0.3960 0.3534 0.9613 0.042 Uiso 1.00 1 c R
H(24) H 0.7091 0.3462 0.9185 0.040 Uiso 1.00 1 c R
H(25) H 0.7774 0.2983 1.0188 0.055 Uiso 1.00 1 c R
H(26) H 0.6860 0.2026 1.0712 0.057 Uiso 1.00 1 c R
H(27) H 0.5250 0.1548 1.0237 0.049 Uiso 1.00 1 c R
H(28) H 0.4536 0.2047 0.9254 0.040 Uiso 1.00 1 c R
H(29) H 0.7690 0.4542 0.8676 0.033 Uiso 1.00 1 c R
H(30) H 0.8828 0.5296 0.9351 0.042 Uiso 1.00 1 c R
H(31) H 1.0715 0.5275 0.9202 0.044 Uiso 1.00 1 c R
H(32) H 1.1471 0.4493 0.8380 0.043 Uiso 1.00 1 c R
H(33) H 1.0335 0.3736 0.7702 0.038 Uiso 1.00 1 c R
H(34) H 0.8452 0.4321 0.6551 0.034 Uiso 1.00 1 c R
H(35) H 0.9276 0.4204 0.5491 0.039 Uiso 1.00 1 c R
H(36) H 1.0035 0.3092 0.5139 0.042 Uiso 1.00 1 c R
H(37) H 0.9991 0.2107 0.5869 0.050 Uiso 1.00 1 c R
H(38) H 0.9237 0.2234 0.6959 0.041 Uiso 1.00 1 c R
H(39) H 0.6893 0.2047 0.7664 0.035 Uiso 1.00 1 c R
H(40) H 0.7164 0.0896 0.8114 0.044 Uiso 1.00 1 c R
H(41) H 0.8668 0.0700 0.8819 0.046 Uiso 1.00 1 c R
H(42) H 0.9870 0.1662 0.9089 0.044 Uiso 1.00 1 c R
H(43) H 0.9638 0.2804 0.8609 0.037 Uiso 1.00 1 c R
H(44) H 0.5422 0.5891 0.7504 0.033 Uiso 1.00 1 c R
H(45) H 0.4462 0.5712 0.6970 0.033 Uiso 1.00 1 c R
H(46) H 0.5702 0.5562 0.6764 0.033 Uiso 1.00 1 c R
H(47) H 0.7960 -0.1545 0.9229 0.041 Uiso 1.00 1 c R
H(48) H 0.7292 -0.2015 1.0243 0.056 Uiso 1.00 1 c R
H(49) H 0.8129 -0.3005 1.0737 0.054 Uiso 1.00 1 c R
H(50) H 0.9681 -0.3509 1.0232 0.048 Uiso 1.00 1 c R
H(51) H 1.0384 -0.3018 0.9239 0.038 Uiso 1.00 1 c R
H(52) H 1.1338 0.0649 0.8461 0.035 Uiso 1.00 1 c R
H(53) H 1.2165 0.0550 0.9527 0.043 Uiso 1.00 1 c R
H(54) H 1.2053 -0.0548 1.0102 0.048 Uiso 1.00 1 c R
H(55) H 1.1062 -0.1539 0.9633 0.039 Uiso 1.00 1 c R
H(56) H 0.9849 -0.3333 0.8055 0.036 Uiso 1.00 1 c R
H(57) H 1.1157 -0.4144 0.7635 0.046 Uiso 1.00 1 c R
H(58) H 1.2890 -0.3717 0.7346 0.052 Uiso 1.00 1 c R
H(59) H 1.3360 -0.2492 0.7537 0.051 Uiso 1.00 1 c R
H(60) H 1.2084 -0.1684 0.8007 0.038 Uiso 1.00 1 c R
H(61) H 0.7547 -0.2530 0.6036 0.047 Uiso 1.00 1 c R
H(62) H 0.7240 -0.3770 0.5796 0.058 Uiso 1.00 1 c R
H(63) H 0.8682 -0.4591 0.5888 0.066 Uiso 1.00 1 c R
H(64) H 1.0391 -0.4172 0.6246 0.060 Uiso 1.00 1 c R
H(65) H 1.0711 -0.2930 0.6498 0.042 Uiso 1.00 1 c R
H(66) H 1.2428 -0.0236 0.7248 0.035 Uiso 1.00 1 c R
H(67) H 1.3664 -0.0790 0.6506 0.041 Uiso 1.00 1 c R
H(68) H 1.3046 -0.1637 0.5678 0.042 Uiso 1.00 1 c R
H(69) H 1.1212 -0.2006 0.5650 0.036 Uiso 1.00 1 c R
H(70) H 0.8794 -0.0179 0.6218 0.051 Uiso 1.00 1 c R
H(71) H 0.8414 0.0473 0.5245 0.070 Uiso 1.00 1 c R
H(72) H 0.8154 -0.0138 0.4204 0.079 Uiso 1.00 1 c R
H(73) H 0.8257 -0.1393 0.4139 0.080 Uiso 1.00 1 c R
H(74) H 0.8705 -0.2060 0.5101 0.056 Uiso 1.00 1 c R
H(75) H 0.6701 -0.0760 0.6519 0.031 Uiso 1.00 1 c R
H(76) H 0.5902 -0.0925 0.5442 0.038 Uiso 1.00 1 c R
H(77) H 0.4982 -0.2014 0.5160 0.041 Uiso 1.00 1 c R
H(78) H 0.4791 -0.2922 0.5968 0.043 Uiso 1.00 1 c R
H(79) H 0.5564 -0.2755 0.7051 0.034 Uiso 1.00 1 c R
H(80) H 0.7312 -0.0474 0.8713 0.031 Uiso 1.00 1 c R
H(81) H 0.6181 0.0277 0.9369 0.040 Uiso 1.00 1 c R
H(82) H 0.4295 0.0220 0.9217 0.040 Uiso 1.00 1 c R
H(83) H 0.3532 -0.0589 0.8401 0.041 Uiso 1.00 1 c R
H(84) H 0.4658 -0.1339 0.7742 0.036 Uiso 1.00 1 c R
H(85) H 0.8044 -0.2965 0.7578 0.034 Uiso 1.00 1 c R
H(86) H 0.7829 -0.4124 0.8038 0.043 Uiso 1.00 1 c R
H(87) H 0.6445 -0.4346 0.8824 0.047 Uiso 1.00 1 c R
H(88) H 0.5288 -0.3408 0.9162 0.044 Uiso 1.00 1 c R
H(89) H 0.5476 -0.2253 0.8694 0.036 Uiso 1.00 1 c R
H(90) H 1.0114 0.0579 0.6734 0.036 Uiso 1.00 1 c R
H(91) H 1.0423 0.0892 0.7479 0.036 Uiso 1.00 1 c R
H(92) H 0.9172 0.0744 0.7278 0.036 Uiso 1.00 1 c R
H(93) H 0.6317(17) 0.4450(11) 0.7616(10) 0.033(5) Uiso 1.00 1 c .
H(94) H 0.870(2) -0.0527(15) 0.7735(14) 0.061(7) Uiso 1.00 1 c .

loop_
_atom_site_aniso_label
_atom_site_aniso_U_11
_atom_site_aniso_U_22
_atom_site_aniso_U_33
_atom_site_aniso_U_12
_atom_site_aniso_U_13
_atom_site_aniso_U_23
Ni(1) 0.01743(11) 0.01940(11) 0.01778(11) 0.00173(7) -0.00016(7) 0.00128(7)
Ni(2) 0.01681(10) 0.01887(11) 0.01632(10) 0.00024(7) 0.00069(7) 0.00179(7)
P(1) 0.0228(2) 0.0208(2) 0.01873(19) 0.00135(15) -0.00105(15) 0.00060(15)
P(2) 0.01940(19) 0.0224(2) 0.01994(19) 0.00125(15) 0.00072(15) 0.00322(15)
P(3) 0.01828(19) 0.02029(19) 0.02010(19) 0.00230(14) 0.00040(14) 0.00093(14)
P(4) 0.01909(19) 0.02025(19) 0.01802(19) -0.00032(14) -0.00068(14) 0.00305(14)
P(5) 0.02025(19) 0.0239(2) 0.01629(18) 0.00241(15) 0.00119(14) 0.00223(15)
P(6) 0.01754(18) 0.01897(19) 0.01838(18) -0.00044(14) 0.00006(14) 0.00067(14)
Si(1) 0.0196(2) 0.0197(2) 0.0212(2) 0.00198(15) -0.00061(16) 0.00149(16)
Si(2) 0.0204(2) 0.0194(2) 0.0211(2) -0.00091(16) 0.00126(16) 0.00294(16)
C(1) 0.0248(7) 0.0292(8) 0.0216(7) -0.0013(6) -0.0016(6) 0.0010(6)
C(2) 0.0598(13) 0.0313(10) 0.0398(11) 0.0055(9) 0.0177(9) 0.0051(8)
C(3) 0.0653(15) 0.0399(12) 0.0489(13) 0.0035(10) 0.0128(11) 0.0177(10)
C(4) 0.0430(11) 0.0528(12) 0.0278(9) -0.0056(9) 0.0034(8) 0.0095(8)
C(5) 0.0379(10) 0.0464(11) 0.0291(9) -0.0038(8) 0.0074(7) -0.0057(8)
C(6) 0.0345(9) 0.0318(9) 0.0274(8) -0.0033(7) 0.0012(7) -0.0037(7)
C(7) 0.0212(7) 0.0249(7) 0.0222(7) -0.0008(5) -0.0027(5) 0.0047(6)
C(8) 0.0223(7) 0.0233(7) 0.0239(7) -0.0004(5) -0.0025(6) 0.0058(6)
C(9) 0.0273(8) 0.0320(9) 0.0320(9) 0.0034(6) -0.0012(6) 0.0046(7)
C(10) 0.0221(8) 0.0428(10) 0.0446(11) 0.0022(7) -0.0062(7) 0.0093(8)
C(11) 0.0280(9) 0.0453(11) 0.0364(10) -0.0049(7) -0.0113(7) 0.0040(8)
C(12) 0.0320(9) 0.0338(9) 0.0250(8) -0.0039(7) -0.0048(6) 0.0001(6)
C(13) 0.0433(10) 0.0230(8) 0.0201(7) 0.0037(7) -0.0045(6) -0.0006(6)
C(14) 0.0552(12) 0.0267(9) 0.0353(10) -0.0070(8) -0.0030(8) 0.0039(7)
C(15) 0.0873(18) 0.0279(10) 0.0505(13) -0.0161(11) -0.0122(12) 0.0042(9)
C(16) 0.109(2) 0.0242(10) 0.0607(16) 0.0052(12) -0.0181(15) -0.0057(10)
C(17) 0.0848(19) 0.0352(12) 0.0721(18) 0.0275(12) -0.0082(14) -0.0072(11)
C(18) 0.0504(12) 0.0326(10) 0.0462(11) 0.0122(8) -0.0089(9) -0.0045(8)
C(19) 0.0252(8) 0.0337(9) 0.0230(7) -0.0061(6) 0.0014(6) 0.0073(6)
C(20) 0.0258(8) 0.0483(11) 0.0358(10) -0.0043(7) 0.0006(7) 0.0111(8)
C(21) 0.0276(9) 0.0752(17) 0.0457(12) -0.0143(10) -0.0063(8) 0.0162(11)
C(22) 0.0489(13) 0.0602(15) 0.0490(13) -0.0327(11) -0.0051(10) 0.0084(11)
C(23) 0.0571(13) 0.0387(11) 0.0460(12) -0.0220(10) -0.0027(10) 0.0034(9)
C(24) 0.0381(10) 0.0311(9) 0.0377(10) -0.0089(7) -0.0016(8) 0.0060(7)
C(25) 0.0219(7) 0.0292(8) 0.0230(7) 0.0047(6) 0.0019(6) -0.0009(6)
C(26) 0.0198(7) 0.0263(8) 0.0239(7) 0.0016(5) -0.0015(5) -0.0017(6)
C(27) 0.0270(8) 0.0300(9) 0.0336(9) 0.0049(6) -0.0014(7) -0.0033(7)
C(28) 0.0368(10) 0.0441(11) 0.0343(10) 0.0146(8) 0.0027(7) -0.0105(8)
C(29) 0.0428(11) 0.0583(13) 0.0268(9) 0.0160(9) 0.0088(8) -0.0016(8)
C(30) 0.0338(9) 0.0444(11) 0.0281(9) 0.0095(8) 0.0076(7) 0.0069(7)
C(31) 0.0257(7) 0.0276(8) 0.0209(7) 0.0077(6) 0.0017(6) 0.0031(6)
C(32) 0.0298(9) 0.0415(10) 0.0296(9) 0.0019(7) -0.0003(7) 0.0052(7)
C(33) 0.0361(10) 0.0680(15) 0.0341(10) 0.0086(10) -0.0103(8) 0.0040(10)
C(34) 0.0566(13) 0.0595(14) 0.0276(9) 0.0263(11) -0.0017(9) 0.0123(9)
C(35) 0.0532(12) 0.0417(11) 0.0279(9) 0.0122(9) 0.0084(8) 0.0124(8)
C(36) 0.0351(9) 0.0375(10) 0.0274(8) 0.0028(7) 0.0052(7) 0.0084(7)
C(37) 0.0227(7) 0.0239(7) 0.0239(7) -0.0013(6) -0.0015(6) 0.0010(6)
C(38) 0.0264(8) 0.0247(8) 0.0320(8) 0.0011(6) 0.0002(6) -0.0006(6)
C(39) 0.0398(10) 0.0301(9) 0.0350(9) -0.0010(7) -0.0033(7) -0.0073(7)
C(40) 0.0380(10) 0.0349(10) 0.0374(10) -0.0108(7) -0.0091(8) -0.0001(7)
C(41) 0.0235(8) 0.0446(11) 0.0398(10) -0.0061(7) -0.0045(7) 0.0021(8)
C(42) 0.0249(8) 0.0382(10) 0.0312(9) 0.0003(7) 0.0004(6) -0.0013(7)
C(43) 0.0191(7) 0.0278(8) 0.0227(7) 0.0010(5) 0.0011(5) 0.0002(6)
C(44) 0.0282(8) 0.0310(9) 0.0258(8) 0.0032(6) 0.0007(6) 0.0022(6)
C(45) 0.0295(8) 0.0438(10) 0.0255(8) -0.0017(7) 0.0012(6) 0.0070(7)
C(46) 0.0265(8) 0.0539(12) 0.0252(8) -0.0005(8) 0.0056(6) -0.0020(8)
C(47) 0.0423(11) 0.0436(11) 0.0390(10) 0.0099(8) 0.0149(8) -0.0066(8)
C(48) 0.0358(9) 0.0333(9) 0.0329(9) 0.0075(7) 0.0098(7) 0.0016(7)
C(49) 0.0251(7) 0.0232(7) 0.0223(7) 0.0061(6) 0.0041(6) 0.0024(6)
C(50) 0.0296(8) 0.0267(8) 0.0315(8) 0.0016(6) 0.0039(6) 0.0049(6)
C(51) 0.0430(10) 0.0255(9) 0.0427(10) 0.0000(7) 0.0074(8) 0.0052(7)
C(52) 0.0547(12) 0.0295(9) 0.0328(9) 0.0125(8) 0.0108(8) 0.0107(7)
C(53) 0.0454(11) 0.0370(10) 0.0281(9) 0.0153(8) -0.0038(7) 0.0031(7)
C(54) 0.0343(9) 0.0306(9) 0.0277(8) 0.0085(7) -0.0045(7) 0.0009(6)
C(55) 0.0320(8) 0.0205(7) 0.0311(8) 0.0027(6) -0.0006(6) 0.0043(6)
C(56) 0.0242(7) 0.0276(8) 0.0181(7) -0.0054(6) -0.0015(5) 0.0019(6)
C(57) 0.0292(8) 0.0443(11) 0.0288(9) 0.0023(7) 0.0015(7) 0.0051(7)
C(58) 0.0333(10) 0.0733(16) 0.0321(10) -0.0053(10) 0.0098(8) 0.0039(10)
C(59) 0.0511(12) 0.0594(14) 0.0249(9) -0.0225(10) 0.0025(8) 0.0115(9)
C(60) 0.0581(12) 0.0354(10) 0.0264(9) -0.0092(9) -0.0064(8) 0.0098(7)
C(61) 0.0383(9) 0.0313(9) 0.0248(8) 0.0008(7) -0.0030(7) 0.0061(6)
C(62) 0.0206(7) 0.0268(8) 0.0209(7) -0.0023(5) -0.0009(5) -0.0005(6)
C(63) 0.0189(7) 0.0257(8) 0.0229(7) -0.0009(5) 0.0015(5) -0.0017(6)
C(64) 0.0264(8) 0.0264(8) 0.0335(9) -0.0036(6) 0.0019(6) -0.0036(6)
C(65) 0.0315(9) 0.0406(10) 0.0335(9) -0.0112(7) -0.0013(7) -0.0108(8)
C(66) 0.0382(10) 0.0548(12) 0.0252(9) -0.0132(9) -0.0077(7) -0.0020(8)
C(67) 0.0320(9) 0.0392(10) 0.0256(8) -0.0070(7) -0.0055(7) 0.0052(7)
C(68) 0.0230(7) 0.0267(8) 0.0206(7) 0.0054(6) -0.0016(5) 0.0050(6)
C(69) 0.0332(9) 0.0265(8) 0.0304(8) 0.0061(6) 0.0002(7) 0.0031(6)
C(70) 0.0485(11) 0.0293(9) 0.0373(10) 0.0154(8) -0.0012(8) 0.0029(7)
C(71) 0.0436(11) 0.0454(11) 0.0410(10) 0.0247(9) 0.0054(8) 0.0071(9)
C(72) 0.0253(9) 0.0544(13) 0.0491(12) 0.0126(8) 0.0092(8) 0.0118(10)
C(73) 0.0263(8) 0.0348(9) 0.0346(9) 0.0041(7) 0.0021(7) 0.0085(7)
C(74) 0.0352(9) 0.0273(8) 0.0170(7) 0.0001(6) 0.0060(6) -0.0014(6)
C(75) 0.0392(10) 0.0419(11) 0.0343(10) -0.0046(8) 0.0063(8) -0.0142(8)
C(76) 0.0579(13) 0.0417(12) 0.0434(12) -0.0163(10) 0.0066(10) -0.0142(9)
C(77) 0.095(2) 0.0310(11) 0.0383(11) -0.0126(11) 0.0087(12) -0.0040(8)
C(78) 0.0817(17) 0.0303(10) 0.0390(11) 0.0128(10) 0.0001(11) 0.0066(8)
C(79) 0.0476(11) 0.0308(9) 0.0270(8) 0.0058(7) -0.0004(7) 0.0058(7)
C(80) 0.0194(7) 0.0256(7) 0.0224(7) 0.0037(5) 0.0032(5) 0.0065(6)
C(81) 0.0209(7) 0.0251(7) 0.0227(7) 0.0019(5) 0.0023(5) 0.0081(6)
C(82) 0.0243(8) 0.0306(8) 0.0318(8) -0.0014(6) 0.0006(6) 0.0074(7)
C(83) 0.0197(7) 0.0396(10) 0.0431(10) 0.0028(7) 0.0048(7) 0.0106(8)
C(84) 0.0269(8) 0.0403(10) 0.0382(10) 0.0086(7) 0.0130(7) 0.0052(8)
C(85) 0.0289(8) 0.0326(9) 0.0275(8) 0.0058(6) 0.0047(6) 0.0019(7)
C(86) 0.0228(7) 0.0429(10) 0.0215(7) 0.0070(6) 0.0041(6) 0.0090(7)
C(87) 0.0497(12) 0.0411(11) 0.0382(10) 0.0026(9) -0.0067(9) 0.0155(9)
C(88) 0.0655(15) 0.0576(15) 0.0539(14) 0.0168(12) 0.0062(12) 0.0319(12)
C(89) 0.0698(16) 0.097(2) 0.0348(12) 0.0462(15) 0.0131(11) 0.0323(13)
C(90) 0.0843(19) 0.098(2) 0.0198(9) 0.0537(17) 0.0011(10) 0.0051(11)
C(91) 0.0543(12) 0.0636(14) 0.0221(8) 0.0321(11) -0.0002(8) -0.0002(8)
C(92) 0.0184(7) 0.0267(8) 0.0215(7) 0.0020(5) -0.0003(5) -0.0029(6)
C(93) 0.0267(8) 0.0267(8) 0.0254(8) 0.0035(6) -0.0027(6) 0.0001(6)
C(94) 0.0308(8) 0.0412(10) 0.0228(8) 0.0097(7) -0.0002(6) 0.0031(7)
C(95) 0.0289(8) 0.0497(11) 0.0227(8) 0.0075(7) -0.0056(6) -0.0064(7)
C(96) 0.0305(9) 0.0396(10) 0.0361(10) -0.0019(7) -0.0096(7) -0.0097(8)
C(97) 0.0262(8) 0.0296(8) 0.0294(8) -0.0026(6) -0.0042(6) -0.0001(6)
C(98) 0.0210(7) 0.0211(7) 0.0215(7) 0.0012(5) 0.0022(5) 0.0016(5)
C(99) 0.0228(7) 0.0249(8) 0.0290(8) -0.0004(6) 0.0015(6) -0.0014(6)
C(100) 0.0357(9) 0.0308(9) 0.0334(9) 0.0009(7) 0.0007(7) -0.0067(7)
C(101) 0.0324(9) 0.0349(9) 0.0340(9) 0.0095(7) 0.0073(7) -0.0032(7)
C(102) 0.0214(8) 0.0444(10) 0.0362(9) 0.0070(7) 0.0021(7) -0.0020(8)
C(103) 0.0228(8) 0.0381(9) 0.0297(8) 0.0010(6) -0.0004(6) -0.0055(7)
C(104) 0.0246(7) 0.0219(7) 0.0218(7) -0.0038(5) -0.0042(5) 0.0019(5)
C(105) 0.0286(8) 0.0253(8) 0.0302(8) -0.0014(6) -0.0043(6) 0.0040(6)
C(106) 0.0413(10) 0.0239(8) 0.0422(10) 0.0021(7) -0.0100(8) 0.0049(7)
C(107) 0.0530(12) 0.0270(9) 0.0366(10) -0.0107(8) -0.0118(8) 0.0107(7)
C(108) 0.0473(11) 0.0363(10) 0.0274(9) -0.0145(8) 0.0023(7) 0.0065(7)
C(109) 0.0337(9) 0.0303(9) 0.0266(8) -0.0076(7) 0.0012(6) 0.0010(6)
C(110) 0.0337(9) 0.0225(8) 0.0331(9) -0.0017(6) 0.0007(7) 0.0059(6)

loop_
_atom_type_symbol
_atom_type_description
_atom_type_scat_dispersion_real
_atom_type_scat_dispersion_imag
_atom_type_scat_source
C C 0.003 0.002
;
International Tables for Crystallography
(1992, Vol. C, Tables 4.2.6.8 and 6.1.1.4)
;
H H 0.000 0.000
;
International Tables for Crystallography
(1992, Vol. C, Table 6.1.1.4)
;
Ni Ni 0.339 1.112
;
International Tables for Crystallography
(1992, Vol. C, Tables 4.2.6.8 and 6.1.1.4)
;
P P 0.102 0.094
;
International Tables for Crystallography
(1992, Vol. C, Tables 4.2.6.8 and 6.1.1.4)
;
Si Si 0.082 0.070
;
International Tables for Crystallography
(1992, Vol. C, Tables 4.2.6.8 and 6.1.1.4)
;

loop_
_geom_angle_atom_site_label_1
_geom_angle_atom_site_label_2
_geom_angle_atom_site_label_3
_geom_angle
_geom_angle_publ_flag
P(1) Ni(1) P(2) 110.634(15) yes
P(1) Ni(1) P(3) 111.011(16) yes
P(1) Ni(1) Si(1) 88.271(15) yes
P(2) Ni(1) P(3) 112.320(16) yes
P(2) Ni(1) Si(1) 85.902(15) yes
P(3) Ni(1) Si(1) 144.674(16) yes
P(4) Ni(2) P(5) 111.468(15) yes
P(4) Ni(2) P(6) 111.632(15) yes
P(4) Ni(2) Si(2) 85.730(14) yes
P(5) Ni(2) P(6) 109.576(15) yes
P(5) Ni(2) Si(2) 87.446(15) yes
P(6) Ni(2) Si(2) 147.388(16) yes
Ni(1) P(1) C(1) 122.00(5) yes
Ni(1) P(1) C(7) 107.91(5) yes
Ni(1) P(1) C(13) 118.59(5) yes
C(1) P(1) C(7) 98.63(7) yes
C(1) P(1) C(13) 101.76(8) yes
C(7) P(1) C(13) 105.16(8) yes
Ni(1) P(2) C(19) 115.96(5) yes
Ni(1) P(2) C(25) 109.11(5) yes
Ni(1) P(2) C(31) 124.60(5) yes
C(19) P(2) C(25) 102.29(7) yes
C(19) P(2) C(31) 101.28(7) yes
C(25) P(2) C(31) 100.56(7) yes
Ni(1) P(3) C(37) 119.75(5) yes
Ni(1) P(3) C(43) 114.57(5) yes
Ni(1) P(3) C(49) 115.79(5) yes
C(37) P(3) C(43) 100.40(7) yes
C(37) P(3) C(49) 101.95(7) yes
C(43) P(3) C(49) 101.66(7) yes
Ni(2) P(4) C(56) 124.54(5) yes
Ni(2) P(4) C(62) 108.32(5) yes
Ni(2) P(4) C(68) 117.20(5) yes
C(56) P(4) C(62) 99.91(7) yes
C(56) P(4) C(68) 101.49(7) yes
C(62) P(4) C(68) 102.03(7) yes
Ni(2) P(5) C(74) 118.07(5) yes
Ni(2) P(5) C(80) 107.32(5) yes
Ni(2) P(5) C(86) 122.76(6) yes
C(74) P(5) C(80) 106.94(7) yes
C(74) P(5) C(86) 101.60(8) yes
C(80) P(5) C(86) 97.51(7) yes
Ni(2) P(6) C(92) 115.63(5) yes
Ni(2) P(6) C(98) 119.67(5) yes
Ni(2) P(6) C(104) 114.60(5) yes
C(92) P(6) C(98) 100.64(7) yes
C(92) P(6) C(104) 100.93(7) yes
C(98) P(6) C(104) 102.69(7) yes
Ni(1) Si(1) C(8) 100.77(5) yes
Ni(1) Si(1) C(26) 104.92(5) yes
Ni(1) Si(1) C(55) 131.70(5) yes
C(8) Si(1) C(26) 105.55(6) yes
C(8) Si(1) C(55) 101.89(7) yes
C(26) Si(1) C(55) 109.15(7) yes
Ni(2) Si(2) C(63) 105.36(5) yes
Ni(2) Si(2) C(81) 100.64(5) yes
Ni(2) Si(2) C(110) 130.41(5) yes
C(63) Si(2) C(81) 104.57(7) yes
C(63) Si(2) C(110) 109.54(7) yes
C(81) Si(2) C(110) 103.35(7) yes
P(1) C(1) C(2) 116.88(13) yes
P(1) C(1) C(6) 125.36(14) yes
C(2) C(1) C(6) 117.75(16) yes
C(1) C(2) C(3) 121.39(19) yes
C(2) C(3) C(4) 119.8(2) yes
C(3) C(4) C(5) 119.96(19) yes
C(4) C(5) C(6) 120.04(18) yes
C(1) C(6) C(5) 121.06(18) yes
P(1) C(7) C(8) 114.75(11) yes
P(1) C(7) C(12) 124.91(12) yes
C(8) C(7) C(12) 120.33(15) yes
Si(1) C(8) C(7) 119.42(11) yes
Si(1) C(8) C(9) 122.05(12) yes
C(7) C(8) C(9) 118.37(14) yes
C(8) C(9) C(10) 121.29(16) yes
C(9) C(10) C(11) 119.65(17) yes
C(10) C(11) C(12) 120.14(17) yes
C(7) C(12) C(11) 119.89(16) yes
P(1) C(13) C(14) 124.76(14) yes
P(1) C(13) C(18) 117.43(14) yes
C(14) C(13) C(18) 117.67(17) yes
C(13) C(14) C(15) 120.5(2) yes
C(14) C(15) C(16) 121.0(2) yes
C(15) C(16) C(17) 119.8(2) yes
C(16) C(17) C(18) 120.0(2) yes
C(13) C(18) C(17) 120.9(2) yes
P(2) C(19) C(20) 121.94(14) yes
P(2) C(19) C(24) 119.78(13) yes
C(20) C(19) C(24) 118.04(17) yes
C(19) C(20) C(21) 120.6(2) yes
C(20) C(21) C(22) 120.2(2) yes
C(21) C(22) C(23) 119.9(2) yes
C(22) C(23) C(24) 120.1(2) yes
C(19) C(24) C(23) 121.06(19) yes
P(2) C(25) C(26) 115.73(11) yes
P(2) C(25) C(30) 123.75(13) yes
C(26) C(25) C(30) 120.52(16) yes
Si(1) C(26) C(25) 116.52(11) yes
Si(1) C(26) C(27) 125.18(13) yes
C(25) C(26) C(27) 118.24(15) yes
C(26) C(27) C(28) 120.76(17) yes
C(27) C(28) C(29) 120.22(19) yes
C(28) C(29) C(30) 120.34(18) yes
C(25) C(30) C(29) 119.90(18) yes
P(2) C(31) C(32) 118.13(13) yes
P(2) C(31) C(36) 123.87(13) yes
C(32) C(31) C(36) 117.97(16) yes
C(31) C(32) C(33) 120.78(18) yes
C(32) C(33) C(34) 120.4(2) yes
C(33) C(34) C(35) 119.8(2) yes
C(34) C(35) C(36) 119.9(2) yes
C(31) C(36) C(35) 121.22(17) yes
P(3) C(37) C(38) 119.52(12) yes
P(3) C(37) C(42) 121.95(12) yes
C(38) C(37) C(42) 118.47(15) yes
C(37) C(38) C(39) 120.76(16) yes
C(38) C(39) C(40) 120.17(17) yes
C(39) C(40) C(41) 120.02(17) yes
C(40) C(41) C(42) 119.82(17) yes
C(37) C(42) C(41) 120.74(17) yes
P(3) C(43) C(44) 117.71(12) yes
P(3) C(43) C(48) 123.39(13) yes
C(44) C(43) C(48) 118.70(15) yes
C(43) C(44) C(45) 120.76(16) yes
C(44) C(45) C(46) 120.46(17) yes
C(45) C(46) C(47) 119.36(18) yes
C(46) C(47) C(48) 120.58(19) yes
C(43) C(48) C(47) 120.10(18) yes
P(3) C(49) C(50) 116.62(12) yes
P(3) C(49) C(54) 124.77(12) yes
C(50) C(49) C(54) 118.60(15) yes
C(49) C(50) C(51) 120.89(16) yes
C(50) C(51) C(52) 119.93(17) yes
C(51) C(52) C(53) 119.82(18) yes
C(52) C(53) C(54) 120.30(18) yes
C(49) C(54) C(53) 120.42(16) yes
P(4) C(56) C(57) 117.75(13) yes
P(4) C(56) C(61) 124.16(12) yes
C(57) C(56) C(61) 118.00(16) yes
C(56) C(57) C(58) 120.69(19) yes
C(57) C(58) C(59) 120.5(2) yes
C(58) C(59) C(60) 119.68(19) yes
C(59) C(60) C(61) 119.80(19) yes
C(56) C(61) C(60) 121.29(17) yes
P(4) C(62) C(63) 116.12(11) yes
P(4) C(62) C(67) 123.36(13) yes
C(63) C(62) C(67) 120.52(15) yes
Si(2) C(63) C(62) 115.98(11) yes
Si(2) C(63) C(64) 125.80(13) yes
C(62) C(63) C(64) 118.17(15) yes
C(63) C(64) C(65) 121.08(17) yes
C(64) C(65) C(66) 119.92(17) yes
C(65) C(66) C(67) 120.23(18) yes
C(62) C(67) C(66) 120.06(17) yes
P(4) C(68) C(69) 119.73(12) yes
P(4) C(68) C(73) 121.32(13) yes
C(69) C(68) C(73) 118.72(15) yes
C(68) C(69) C(70) 120.34(16) yes
C(69) C(70) C(71) 120.30(18) yes
C(70) C(71) C(72) 119.92(19) yes
C(71) C(72) C(73) 120.13(18) yes
C(68) C(73) C(72) 120.56(18) yes
P(5) C(74) C(75) 117.32(14) yes
P(5) C(74) C(79) 123.63(14) yes
C(75) C(74) C(79) 118.79(17) yes
C(74) C(75) C(76) 121.1(2) yes
C(75) C(76) C(77) 119.5(2) yes
C(76) C(77) C(78) 119.9(2) yes
C(77) C(78) C(79) 121.0(2) yes
C(74) C(79) C(78) 119.7(2) yes
P(5) C(80) C(81) 114.04(11) yes
P(5) C(80) C(85) 125.10(12) yes
C(81) C(80) C(85) 120.78(14) yes
Si(2) C(81) C(80) 118.97(11) yes
Si(2) C(81) C(82) 122.93(12) yes
C(80) C(81) C(82) 118.06(14) yes
C(81) C(82) C(83) 120.91(16) yes
C(82) C(83) C(84) 120.01(16) yes
C(83) C(84) C(85) 120.27(17) yes
C(80) C(85) C(84) 119.71(16) yes
P(5) C(86) C(87) 117.13(14) yes
P(5) C(86) C(91) 124.64(16) yes
C(87) C(86) C(91) 118.02(18) yes
C(86) C(87) C(88) 121.0(2) yes
C(87) C(88) C(89) 120.1(2) yes
C(88) C(89) C(90) 119.8(2) yes
C(89) C(90) C(91) 120.9(2) yes
C(86) C(91) C(90) 120.2(2) yes
P(6) C(92) C(93) 117.29(12) yes
P(6) C(92) C(97) 123.83(12) yes
C(93) C(92) C(97) 118.62(15) yes
C(92) C(93) C(94) 120.67(16) yes
C(93) C(94) C(95) 119.97(17) yes
C(94) C(95) C(96) 120.03(16) yes
C(95) C(96) C(97) 120.13(17) yes
C(92) C(97) C(96) 120.54(16) yes
P(6) C(98) C(99) 119.69(12) yes
P(6) C(98) C(103) 122.23(12) yes
C(99) C(98) C(103) 118.07(15) yes
C(98) C(99) C(100) 120.80(16) yes
C(99) C(100) C(101) 120.31(17) yes
C(100) C(101) C(102) 119.84(17) yes
C(101) C(102) C(103) 119.87(16) yes
C(98) C(103) C(102) 121.09(16) yes
P(6) C(104) C(105) 116.28(12) yes
P(6) C(104) C(109) 124.70(13) yes
C(105) C(104) C(109) 119.02(15) yes
C(104) C(105) C(106) 120.29(16) yes
C(105) C(106) C(107) 120.11(17) yes
C(106) C(107) C(108) 119.98(18) yes
C(107) C(108) C(109) 120.19(18) yes
C(104) C(109) C(108) 120.40(17) yes
P(1) Ni(1) H(93) 115.3(8) no
P(2) Ni(1) H(93) 107.2(8) no
P(3) Ni(1) H(93) 99.9(8) no
Si(1) Ni(1) H(93) 44.8(8) no
P(4) Ni(2) H(94) 105.1(10) no
P(5) Ni(2) H(94) 118.6(10) no
P(6) Ni(2) H(94) 99.9(10) no
Si(2) Ni(2) H(94) 47.8(10) no
Ni(1) Si(1) H(93) 38.8(7) no
C(8) Si(1) H(93) 134.7(7) no
C(26) Si(1) H(93) 105.0(7) no
C(55) Si(1) H(93) 98.7(7) no
Ni(2) Si(2) H(94) 40.1(9) no
C(63) Si(2) H(94) 101.5(9) no
C(81) Si(2) H(94) 138.0(9) no
C(110) Si(2) H(94) 98.2(9) no
C(1) C(2) H(1) 119.3 no
C(3) C(2) H(1) 119.3 no
C(2) C(3) H(2) 120.1 no
C(4) C(3) H(2) 120.1 no
C(3) C(4) H(3) 120.0 no
C(5) C(4) H(3) 120.0 no
C(4) C(5) H(4) 120.0 no
C(6) C(5) H(4) 120.0 no
C(1) C(6) H(5) 119.5 no
C(5) C(6) H(5) 119.5 no
C(8) C(9) H(6) 119.4 no
C(10) C(9) H(6) 119.4 no
C(9) C(10) H(7) 120.2 no
C(11) C(10) H(7) 120.2 no
C(10) C(11) H(8) 119.9 no
C(12) C(11) H(8) 119.9 no
C(7) C(12) H(9) 120.1 no
C(11) C(12) H(9) 120.0 no
C(13) C(14) H(10) 119.8 no
C(15) C(14) H(10) 119.8 no
C(14) C(15) H(11) 119.5 no
C(16) C(15) H(11) 119.5 no
C(15) C(16) H(12) 120.1 no
C(17) C(16) H(12) 120.1 no
C(16) C(17) H(13) 120.0 no
C(18) C(17) H(13) 120.0 no
C(13) C(18) H(14) 119.5 no
C(17) C(18) H(14) 119.5 no
C(19) C(20) H(15) 119.7 no
C(21) C(20) H(15) 119.7 no
C(20) C(21) H(16) 119.9 no
C(22) C(21) H(16) 119.9 no
C(21) C(22) H(17) 120.0 no
C(23) C(22) H(17) 120.0 no
C(22) C(23) H(18) 119.9 no
C(24) C(23) H(18) 119.9 no
C(19) C(24) H(19) 119.5 no
C(23) C(24) H(19) 119.5 no
C(26) C(27) H(20) 119.6 no
C(28) C(27) H(20) 119.6 no
C(27) C(28) H(21) 119.9 no
C(29) C(28) H(21) 119.9 no
C(28) C(29) H(22) 119.8 no
C(30) C(29) H(22) 119.8 no
C(25) C(30) H(23) 120.1 no
C(29) C(30) H(23) 120.0 no
C(31) C(32) H(24) 119.6 no
C(33) C(32) H(24) 119.6 no
C(32) C(33) H(25) 119.8 no
C(34) C(33) H(25) 119.8 no
C(33) C(34) H(26) 120.1 no
C(35) C(34) H(26) 120.1 no
C(34) C(35) H(27) 120.0 no
C(36) C(35) H(27) 120.1 no
C(31) C(36) H(28) 119.4 no
C(35) C(36) H(28) 119.4 no
C(37) C(38) H(29) 119.6 no
C(39) C(38) H(29) 119.6 no
C(38) C(39) H(30) 119.9 no
C(40) C(39) H(30) 119.9 no
C(39) C(40) H(31) 120.0 no
C(41) C(40) H(31) 120.0 no
C(40) C(41) H(32) 120.1 no
C(42) C(41) H(32) 120.1 no
C(37) C(42) H(33) 119.6 no
C(41) C(42) H(33) 119.6 no
C(43) C(44) H(34) 119.6 no
C(45) C(44) H(34) 119.6 no
C(44) C(45) H(35) 119.8 no
C(46) C(45) H(35) 119.8 no
C(45) C(46) H(36) 120.3 no
C(47) C(46) H(36) 120.3 no
C(46) C(47) H(37) 119.7 no
C(48) C(47) H(37) 119.7 no
C(43) C(48) H(38) 119.9 no
C(47) C(48) H(38) 120.0 no
C(49) C(50) H(39) 119.6 no
C(51) C(50) H(39) 119.5 no
C(50) C(51) H(40) 120.0 no
C(52) C(51) H(40) 120.0 no
C(51) C(52) H(41) 120.1 no
C(53) C(52) H(41) 120.1 no
C(52) C(53) H(42) 119.8 no
C(54) C(53) H(42) 119.9 no
C(49) C(54) H(43) 119.8 no
C(53) C(54) H(43) 119.8 no
Si(1) C(55) H(44) 109.5 no
Si(1) C(55) H(45) 109.5 no
Si(1) C(55) H(46) 109.5 no
H(44) C(55) H(45) 109.5 no
H(44) C(55) H(46) 109.5 no
H(45) C(55) H(46) 109.5 no
C(56) C(57) H(47) 119.6 no
C(58) C(57) H(47) 119.7 no
C(57) C(58) H(48) 119.7 no
C(59) C(58) H(48) 119.8 no
C(58) C(59) H(49) 120.2 no
C(60) C(59) H(49) 120.2 no
C(59) C(60) H(50) 120.1 no
C(61) C(60) H(50) 120.1 no
C(56) C(61) H(51) 119.4 no
C(60) C(61) H(51) 119.4 no
C(63) C(64) H(52) 119.5 no
C(65) C(64) H(52) 119.5 no
C(64) C(65) H(53) 120.0 no
C(66) C(65) H(53) 120.0 no
C(65) C(66) H(54) 119.9 no
C(67) C(66) H(54) 119.9 no
C(62) C(67) H(55) 120.0 no
C(66) C(67) H(55) 120.0 no
C(68) C(69) H(56) 119.8 no
C(70) C(69) H(56) 119.8 no
C(69) C(70) H(57) 119.9 no
C(71) C(70) H(57) 119.8 no
C(70) C(71) H(58) 120.0 no
C(72) C(71) H(58) 120.0 no
C(71) C(72) H(59) 119.9 no
C(73) C(72) H(59) 119.9 no
C(68) C(73) H(60) 119.7 no
C(72) C(73) H(60) 119.7 no
C(74) C(75) H(61) 119.5 no
C(76) C(75) H(61) 119.5 no
C(75) C(76) H(62) 120.3 no
C(77) C(76) H(62) 120.3 no
C(76) C(77) H(63) 120.0 no
C(78) C(77) H(63) 120.0 no
C(77) C(78) H(64) 119.5 no
C(79) C(78) H(64) 119.5 no
C(74) C(79) H(65) 120.2 no
C(78) C(79) H(65) 120.2 no
C(81) C(82) H(66) 119.5 no
C(83) C(82) H(66) 119.5 no
C(82) C(83) H(67) 120.0 no
C(84) C(83) H(67) 120.0 no
C(83) C(84) H(68) 119.9 no
C(85) C(84) H(68) 119.9 no
C(80) C(85) H(69) 120.1 no
C(84) C(85) H(69) 120.1 no
C(86) C(87) H(70) 119.5 no
C(88) C(87) H(70) 119.5 no
C(87) C(88) H(71) 120.0 no
C(89) C(88) H(71) 119.9 no
C(88) C(89) H(72) 120.1 no
C(90) C(89) H(72) 120.1 no
C(89) C(90) H(73) 119.6 no
C(91) C(90) H(73) 119.6 no
C(86) C(91) H(74) 119.9 no
C(90) C(91) H(74) 119.9 no
C(92) C(93) H(75) 119.7 no
C(94) C(93) H(75) 119.7 no
C(93) C(94) H(76) 120.0 no
C(95) C(94) H(76) 120.0 no
C(94) C(95) H(77) 120.0 no
C(96) C(95) H(77) 120.0 no
C(95) C(96) H(78) 119.9 no
C(97) C(96) H(78) 119.9 no
C(92) C(97) H(79) 119.7 no
C(96) C(97) H(79) 119.7 no
C(98) C(99) H(80) 119.6 no
C(100) C(99) H(80) 119.6 no
C(99) C(100) H(81) 119.8 no
C(101) C(100) H(81) 119.9 no
C(100) C(101) H(82) 120.1 no
C(102) C(101) H(82) 120.1 no
C(101) C(102) H(83) 120.1 no
C(103) C(102) H(83) 120.1 no
C(98) C(103) H(84) 119.5 no
C(102) C(103) H(84) 119.4 no
C(104) C(105) H(85) 119.8 no
C(106) C(105) H(85) 119.9 no
C(105) C(106) H(86) 119.9 no
C(107) C(106) H(86) 119.9 no
C(106) C(107) H(87) 120.0 no
C(108) C(107) H(87) 120.0 no
C(107) C(108) H(88) 119.9 no
C(109) C(108) H(88) 119.9 no
C(104) C(109) H(89) 119.8 no
C(108) C(109) H(89) 119.8 no
Si(2) C(110) H(90) 109.5 no
Si(2) C(110) H(91) 109.5 no
Si(2) C(110) H(92) 109.5 no
H(90) C(110) H(91) 109.5 no
H(90) C(110) H(92) 109.5 no
H(91) C(110) H(92) 109.5 no
Ni(1) H(93) Si(1) 96.4(11) no
Ni(2) H(94) Si(2) 92.1(14) no

loop_
_geom_bond_atom_site_label_1
_geom_bond_atom_site_label_2
_geom_bond_distance
_geom_bond_publ_flag
Ni(1) P(1) 2.2003(4) yes
Ni(1) P(2) 2.2007(4) yes
Ni(1) P(3) 2.1932(4) yes
Ni(1) Si(1) 2.2782(4) yes
Ni(2) P(4) 2.2164(4) yes
Ni(2) P(5) 2.1872(4) yes
Ni(2) P(6) 2.1971(4) yes
Ni(2) Si(2) 2.2639(4) yes
P(1) C(1) 1.8526(16) yes
P(1) C(7) 1.8407(16) yes
P(1) C(13) 1.8351(16) yes
P(2) C(19) 1.8382(17) yes
P(2) C(25) 1.8465(16) yes
P(2) C(31) 1.8470(16) yes
P(3) C(37) 1.8460(16) yes
P(3) C(43) 1.8357(16) yes
P(3) C(49) 1.8334(16) yes
P(4) C(56) 1.8458(16) yes
P(4) C(62) 1.8464(16) yes
P(4) C(68) 1.8479(16) yes
P(5) C(74) 1.8237(18) yes
P(5) C(80) 1.8404(16) yes
P(5) C(86) 1.8479(18) yes
P(6) C(92) 1.8366(15) yes
P(6) C(98) 1.8415(16) yes
P(6) C(104) 1.8326(16) yes
Si(1) C(8) 1.9102(16) yes
Si(1) C(26) 1.8901(16) yes
Si(1) C(55) 1.8949(17) yes
Si(2) C(63) 1.8875(16) yes
Si(2) C(81) 1.9157(16) yes
Si(2) C(110) 1.8995(17) yes
C(1) C(2) 1.389(2) yes
C(1) C(6) 1.390(2) yes
C(2) C(3) 1.386(3) yes
C(3) C(4) 1.384(3) yes
C(4) C(5) 1.370(3) yes
C(5) C(6) 1.394(2) yes
C(7) C(8) 1.400(2) yes
C(7) C(12) 1.401(2) yes
C(8) C(9) 1.400(2) yes
C(9) C(10) 1.385(2) yes
C(10) C(11) 1.392(2) yes
C(11) C(12) 1.388(2) yes
C(13) C(14) 1.394(2) yes
C(13) C(18) 1.396(2) yes
C(14) C(15) 1.393(2) yes
C(15) C(16) 1.355(4) yes
C(16) C(17) 1.380(4) yes
C(17) C(18) 1.391(3) yes
C(19) C(20) 1.395(2) yes
C(19) C(24) 1.399(2) yes
C(20) C(21) 1.395(3) yes
C(21) C(22) 1.383(3) yes
C(22) C(23) 1.375(3) yes
C(23) C(24) 1.390(3) yes
C(25) C(26) 1.405(2) yes
C(25) C(30) 1.390(2) yes
C(26) C(27) 1.405(2) yes
C(27) C(28) 1.384(2) yes
C(28) C(29) 1.377(3) yes
C(29) C(30) 1.389(3) yes
C(31) C(32) 1.386(2) yes
C(31) C(36) 1.395(2) yes
C(32) C(33) 1.391(2) yes
C(33) C(34) 1.378(3) yes
C(34) C(35) 1.378(3) yes
C(35) C(36) 1.387(2) yes
C(37) C(38) 1.388(2) yes
C(37) C(42) 1.400(2) yes
C(38) C(39) 1.391(2) yes
C(39) C(40) 1.385(2) yes
C(40) C(41) 1.382(2) yes
C(41) C(42) 1.395(2) yes
C(43) C(44) 1.395(2) yes
C(43) C(48) 1.396(2) yes
C(44) C(45) 1.379(2) yes
C(45) C(46) 1.390(2) yes
C(46) C(47) 1.380(3) yes
C(47) C(48) 1.395(2) yes
C(49) C(50) 1.389(2) yes
C(49) C(54) 1.399(2) yes
C(50) C(51) 1.390(2) yes
C(51) C(52) 1.388(2) yes
C(52) C(53) 1.380(2) yes
C(53) C(54) 1.391(2) yes
C(56) C(57) 1.389(2) yes
C(56) C(61) 1.401(2) yes
C(57) C(58) 1.391(3) yes
C(58) C(59) 1.379(3) yes
C(59) C(60) 1.387(3) yes
C(60) C(61) 1.384(2) yes
C(62) C(63) 1.406(2) yes
C(62) C(67) 1.394(2) yes
C(63) C(64) 1.401(2) yes
C(64) C(65) 1.393(2) yes
C(65) C(66) 1.381(2) yes
C(66) C(67) 1.390(2) yes
C(68) C(69) 1.398(2) yes
C(68) C(73) 1.387(2) yes
C(69) C(70) 1.394(2) yes
C(70) C(71) 1.379(3) yes
C(71) C(72) 1.378(3) yes
C(72) C(73) 1.400(2) yes
C(74) C(75) 1.408(2) yes
C(74) C(79) 1.393(2) yes
C(75) C(76) 1.386(3) yes
C(76) C(77) 1.394(3) yes
C(77) C(78) 1.379(4) yes
C(78) C(79) 1.398(2) yes
C(80) C(81) 1.398(2) yes
C(80) C(85) 1.402(2) yes
C(81) C(82) 1.410(2) yes
C(82) C(83) 1.387(2) yes
C(83) C(84) 1.387(2) yes
C(84) C(85) 1.386(2) yes
C(86) C(87) 1.395(2) yes
C(86) C(91) 1.383(2) yes
C(87) C(88) 1.385(3) yes
C(88) C(89) 1.373(3) yes
C(89) C(90) 1.358(4) yes
C(90) C(91) 1.400(3) yes
C(92) C(93) 1.397(2) yes
C(92) C(97) 1.392(2) yes
C(93) C(94) 1.393(2) yes
C(94) C(95) 1.379(2) yes
C(95) C(96) 1.386(2) yes
C(96) C(97) 1.392(2) yes
C(98) C(99) 1.395(2) yes
C(98) C(103) 1.400(2) yes
C(99) C(100) 1.392(2) yes
C(100) C(101) 1.382(2) yes
C(101) C(102) 1.387(2) yes
C(102) C(103) 1.391(2) yes
C(104) C(105) 1.395(2) yes
C(104) C(109) 1.391(2) yes
C(105) C(106) 1.390(2) yes
C(106) C(107) 1.384(2) yes
C(107) C(108) 1.381(2) yes
C(108) C(109) 1.389(2) yes
Ni(1) H(93) 1.44(2) no
Ni(2) H(94) 1.46(2) no
Si(1) H(93) 1.62(2) no
Si(2) H(94) 1.68(2) no
C(2) H(1) 0.950 no
C(3) H(2) 0.950 no
C(4) H(3) 0.950 no
C(5) H(4) 0.950 no
C(6) H(5) 0.950 no
C(9) H(6) 0.950 no
C(10) H(7) 0.950 no
C(11) H(8) 0.950 no
C(12) H(9) 0.950 no
C(14) H(10) 0.950 no
C(15) H(11) 0.950 no
C(16) H(12) 0.950 no
C(17) H(13) 0.950 no
C(18) H(14) 0.950 no
C(20) H(15) 0.950 no
C(21) H(16) 0.950 no
C(22) H(17) 0.950 no
C(23) H(18) 0.950 no
C(24) H(19) 0.950 no
C(27) H(20) 0.950 no
C(28) H(21) 0.950 no
C(29) H(22) 0.950 no
C(30) H(23) 0.950 no
C(32) H(24) 0.950 no
C(33) H(25) 0.950 no
C(34) H(26) 0.950 no
C(35) H(27) 0.950 no
C(36) H(28) 0.950 no
C(38) H(29) 0.950 no
C(39) H(30) 0.950 no
C(40) H(31) 0.950 no
C(41) H(32) 0.950 no
C(42) H(33) 0.950 no
C(44) H(34) 0.950 no
C(45) H(35) 0.950 no
C(46) H(36) 0.950 no
C(47) H(37) 0.950 no
C(48) H(38) 0.950 no
C(50) H(39) 0.950 no
C(51) H(40) 0.950 no
C(52) H(41) 0.950 no
C(53) H(42) 0.950 no
C(54) H(43) 0.950 no
C(55) H(44) 0.980 no
C(55) H(45) 0.980 no
C(55) H(46) 0.980 no
C(57) H(47) 0.950 no
C(58) H(48) 0.950 no
C(59) H(49) 0.950 no
C(60) H(50) 0.950 no
C(61) H(51) 0.950 no
C(64) H(52) 0.950 no
C(65) H(53) 0.950 no
C(66) H(54) 0.950 no
C(67) H(55) 0.950 no
C(69) H(56) 0.950 no
C(70) H(57) 0.950 no
C(71) H(58) 0.950 no
C(72) H(59) 0.950 no
C(73) H(60) 0.950 no
C(75) H(61) 0.950 no
C(76) H(62) 0.950 no
C(77) H(63) 0.950 no
C(78) H(64) 0.950 no
C(79) H(65) 0.950 no
C(82) H(66) 0.950 no
C(83) H(67) 0.950 no
C(84) H(68) 0.950 no
C(85) H(69) 0.950 no
C(87) H(70) 0.950 no
C(88) H(71) 0.950 no
C(89) H(72) 0.950 no
C(90) H(73) 0.950 no
C(91) H(74) 0.950 no
C(93) H(75) 0.950 no
C(94) H(76) 0.950 no
C(95) H(77) 0.950 no
C(96) H(78) 0.950 no
C(97) H(79) 0.950 no
C(99) H(80) 0.950 no
C(100) H(81) 0.950 no
C(101) H(82) 0.950 no
C(102) H(83) 0.950 no
C(103) H(84) 0.950 no
C(105) H(85) 0.950 no
C(106) H(86) 0.950 no
C(107) H(87) 0.950 no
C(108) H(88) 0.950 no
C(109) H(89) 0.950 no
C(110) H(90) 0.980 no
C(110) H(91) 0.980 no
C(110) H(92) 0.980 no

loop_
_geom_torsion_atom_site_label_1
_geom_torsion_atom_site_label_2
_geom_torsion_atom_site_label_3
_geom_torsion_atom_site_label_4
_geom_torsion
P(1) Ni(1) P(2) C(19) 4.72(6)
P(1) Ni(1) P(2) C(25) -110.07(5)
P(1) Ni(1) P(2) C(31) 131.60(6)
P(2) Ni(1) P(1) C(1) 173.89(6)
P(2) Ni(1) P(1) C(7) 61.08(5)
P(2) Ni(1) P(1) C(13) -58.21(7)
P(1) Ni(1) P(3) C(37) 144.28(6)
P(1) Ni(1) P(3) C(43) 24.94(6)
P(1) Ni(1) P(3) C(49) -92.95(5)
P(3) Ni(1) P(1) C(1) -60.70(7)
P(3) Ni(1) P(1) C(7) -173.52(5)
P(3) Ni(1) P(1) C(13) 67.20(7)
P(1) Ni(1) Si(1) C(8) 25.49(5)
P(1) Ni(1) Si(1) C(26) 134.94(5)
P(1) Ni(1) Si(1) C(55) -91.27(7)
Si(1) Ni(1) P(1) C(1) 88.93(6)
Si(1) Ni(1) P(1) C(7) -23.89(5)
Si(1) Ni(1) P(1) C(13) -143.17(7)
P(2) Ni(1) P(3) C(37) -91.26(6)
P(2) Ni(1) P(3) C(43) 149.40(5)
P(2) Ni(1) P(3) C(49) 31.51(6)
P(3) Ni(1) P(2) C(19) -119.95(6)
P(3) Ni(1) P(2) C(25) 125.27(5)
P(3) Ni(1) P(2) C(31) 6.94(6)
P(2) Ni(1) Si(1) C(8) -85.34(5)
P(2) Ni(1) Si(1) C(26) 24.11(5)
P(2) Ni(1) Si(1) C(55) 157.90(7)
Si(1) Ni(1) P(2) C(19) 91.32(6)
Si(1) Ni(1) P(2) C(25) -23.47(5)
Si(1) Ni(1) P(2) C(31) -141.80(6)
P(3) Ni(1) Si(1) C(8) 150.78(5)
P(3) Ni(1) Si(1) C(26) -99.76(5)
P(3) Ni(1) Si(1) C(55) 34.02(8)
Si(1) Ni(1) P(3) C(37) 25.20(7)
Si(1) Ni(1) P(3) C(43) -94.14(6)
Si(1) Ni(1) P(3) C(49) 147.97(5)
P(4) Ni(2) P(5) C(74) 65.83(6)
P(4) Ni(2) P(5) C(80) -54.98(5)
P(4) Ni(2) P(5) C(86) -166.29(7)
P(5) Ni(2) P(4) C(56) -133.51(6)
P(5) Ni(2) P(4) C(62) 109.87(5)
P(5) Ni(2) P(4) C(68) -4.77(6)
P(4) Ni(2) P(6) C(92) -145.70(5)
P(4) Ni(2) P(6) C(98) 93.70(6)
P(4) Ni(2) P(6) C(104) -28.90(5)
P(6) Ni(2) P(4) C(56) -10.60(6)
P(6) Ni(2) P(4) C(62) -127.22(5)
P(6) Ni(2) P(4) C(68) 118.13(5)
P(4) Ni(2) Si(2) C(63) -25.21(5)
P(4) Ni(2) Si(2) C(81) 83.28(5)
P(4) Ni(2) Si(2) C(110) -158.79(7)
Si(2) Ni(2) P(4) C(56) 140.93(6)
Si(2) Ni(2) P(4) C(62) 24.31(5)
Si(2) Ni(2) P(4) C(68) -90.34(5)
P(5) Ni(2) P(6) C(92) -21.72(6)
P(5) Ni(2) P(6) C(98) -142.32(6)
P(5) Ni(2) P(6) C(104) 95.07(5)
P(6) Ni(2) P(5) C(74) -58.25(6)
P(6) Ni(2) P(5) C(80) -179.06(5)
P(6) Ni(2) P(5) C(86) 69.63(7)
P(5) Ni(2) Si(2) C(63) -136.97(5)
P(5) Ni(2) Si(2) C(81) -28.48(5)
P(5) Ni(2) Si(2) C(110) 89.45(7)
Si(2) Ni(2) P(5) C(74) 150.23(6)
Si(2) Ni(2) P(5) C(80) 29.41(5)
Si(2) Ni(2) P(5) C(86) -81.89(7)
P(6) Ni(2) Si(2) C(63) 99.49(5)
P(6) Ni(2) Si(2) C(81) -152.03(5)
P(6) Ni(2) Si(2) C(110) -34.10(8)
Si(2) Ni(2) P(6) C(92) 96.19(6)
Si(2) Ni(2) P(6) C(98) -24.41(7)
Si(2) Ni(2) P(6) C(104) -147.02(5)
Ni(1) P(1) C(1) C(2) -60.86(16)
Ni(1) P(1) C(1) C(6) 119.72(14)
Ni(1) P(1) C(7) C(8) 13.99(13)
Ni(1) P(1) C(7) C(12) -166.88(13)
Ni(1) P(1) C(13) C(14) 108.64(15)
Ni(1) P(1) C(13) C(18) -67.06(16)
C(1) P(1) C(7) C(8) -113.76(13)
C(1) P(1) C(7) C(12) 65.37(16)
C(7) P(1) C(1) C(2) 56.62(16)
C(7) P(1) C(1) C(6) -122.80(15)
C(1) P(1) C(13) C(14) -114.48(16)
C(1) P(1) C(13) C(18) 69.82(16)
C(13) P(1) C(1) C(2) 164.19(15)
C(13) P(1) C(1) C(6) -15.23(17)
C(7) P(1) C(13) C(14) -12.06(18)
C(7) P(1) C(13) C(18) 172.24(15)
C(13) P(1) C(7) C(8) 141.48(12)
C(13) P(1) C(7) C(12) -39.39(16)
Ni(1) P(2) C(19) C(20) -90.81(15)
Ni(1) P(2) C(19) C(24) 83.43(15)
Ni(1) P(2) C(25) C(26) 16.83(13)
Ni(1) P(2) C(25) C(30) -163.18(13)
Ni(1) P(2) C(31) C(32) 36.12(16)
Ni(1) P(2) C(31) C(36) -145.74(13)
C(19) P(2) C(25) C(26) -106.51(13)
C(19) P(2) C(25) C(30) 73.48(16)
C(25) P(2) C(19) C(20) 27.79(17)
C(25) P(2) C(19) C(24) -157.97(14)
C(19) P(2) C(31) C(32) 168.95(14)
C(19) P(2) C(31) C(36) -12.90(16)
C(31) P(2) C(19) C(20) 131.37(15)
C(31) P(2) C(19) C(24) -54.40(16)
C(25) P(2) C(31) C(32) -86.10(14)
C(25) P(2) C(31) C(36) 92.05(15)
C(31) P(2) C(25) C(26) 149.35(12)
C(31) P(2) C(25) C(30) -30.66(16)
Ni(1) P(3) C(37) C(38) 25.72(15)
Ni(1) P(3) C(37) C(42) -157.20(12)
Ni(1) P(3) C(43) C(44) 57.33(14)
Ni(1) P(3) C(43) C(48) -117.37(14)
Ni(1) P(3) C(49) C(50) 34.50(14)
Ni(1) P(3) C(49) C(54) -146.60(13)
C(37) P(3) C(43) C(44) -72.36(14)
C(37) P(3) C(43) C(48) 112.93(15)
C(43) P(3) C(37) C(38) 152.02(13)
C(43) P(3) C(37) C(42) -30.91(16)
C(37) P(3) C(49) C(50) 166.24(13)
C(37) P(3) C(49) C(54) -14.86(16)
C(49) P(3) C(37) C(38) -103.57(14)
C(49) P(3) C(37) C(42) 73.50(15)
C(43) P(3) C(49) C(50) -90.34(13)
C(43) P(3) C(49) C(54) 88.56(15)
C(49) P(3) C(43) C(44) -177.01(13)
C(49) P(3) C(43) C(48) 8.28(16)
Ni(2) P(4) C(56) C(57) -37.03(16)
Ni(2) P(4) C(56) C(61) 146.58(12)
Ni(2) P(4) C(62) C(63) -17.41(13)
Ni(2) P(4) C(62) C(67) 162.72(13)
Ni(2) P(4) C(68) C(69) -83.99(13)
Ni(2) P(4) C(68) C(73) 90.48(14)
C(56) P(4) C(62) C(63) -149.03(12)
C(56) P(4) C(62) C(67) 31.10(15)
C(62) P(4) C(56) C(57) 83.48(14)
C(62) P(4) C(56) C(61) -92.91(15)
C(56) P(4) C(68) C(69) 55.04(14)
C(56) P(4) C(68) C(73) -130.50(14)
C(68) P(4) C(56) C(57) -171.96(13)
C(68) P(4) C(56) C(61) 11.66(16)
C(62) P(4) C(68) C(69) 157.92(13)
C(62) P(4) C(68) C(73) -27.62(15)
C(68) P(4) C(62) C(63) 106.85(13)
C(68) P(4) C(62) C(67) -73.03(15)
Ni(2) P(5) C(74) C(75) 79.62(14)
Ni(2) P(5) C(74) C(79) -94.45(15)
Ni(2) P(5) C(80) C(81) -21.40(13)
Ni(2) P(5) C(80) C(85) 161.72(13)
Ni(2) P(5) C(86) C(87) 39.65(17)
Ni(2) P(5) C(86) C(91) -145.69(15)
C(74) P(5) C(80) C(81) -149.01(12)
C(74) P(5) C(80) C(85) 34.11(16)
C(80) P(5) C(74) C(75) -159.38(13)
C(80) P(5) C(74) C(79) 26.56(17)
C(74) P(5) C(86) C(87) 174.34(15)
C(74) P(5) C(86) C(91) -11.01(18)
C(86) P(5) C(74) C(75) -57.73(15)
C(86) P(5) C(74) C(79) 128.21(15)
C(80) P(5) C(86) C(87) -76.57(16)
C(80) P(5) C(86) C(91) 98.08(17)
C(86) P(5) C(80) C(81) 106.39(13)
C(86) P(5) C(80) C(85) -70.49(16)
Ni(2) P(6) C(92) C(93) -49.16(14)
Ni(2) P(6) C(92) C(97) 124.88(12)
Ni(2) P(6) C(98) C(99) -23.65(15)
Ni(2) P(6) C(98) C(103) 157.36(12)
Ni(2) P(6) C(104) C(105) -39.61(14)
Ni(2) P(6) C(104) C(109) 140.88(13)
C(92) P(6) C(98) C(99) -151.50(13)
C(92) P(6) C(98) C(103) 29.52(16)
C(98) P(6) C(92) C(93) 81.28(13)
C(98) P(6) C(92) C(97) -104.67(14)
C(92) P(6) C(104) C(105) 85.33(13)
C(92) P(6) C(104) C(109) -94.18(15)
C(104) P(6) C(92) C(93) -173.41(12)
C(104) P(6) C(92) C(97) 0.63(15)
C(98) P(6) C(104) C(105) -171.00(12)
C(98) P(6) C(104) C(109) 9.49(16)
C(104) P(6) C(98) C(99) 104.61(14)
C(104) P(6) C(98) C(103) -74.37(15)
Ni(1) Si(1) C(8) C(7) -25.71(13)
Ni(1) Si(1) C(8) C(9) 158.99(13)
Ni(1) Si(1) C(26) C(25) -21.57(13)
Ni(1) Si(1) C(26) C(27) 161.46(13)
C(8) Si(1) C(26) C(25) 84.38(13)
C(8) Si(1) C(26) C(27) -92.59(15)
C(26) Si(1) C(8) C(7) -134.67(13)
C(26) Si(1) C(8) C(9) 50.03(16)
C(55) Si(1) C(8) C(7) 111.35(13)
C(55) Si(1) C(8) C(9) -63.95(15)
C(55) Si(1) C(26) C(25) -166.78(12)
C(55) Si(1) C(26) C(27) 16.25(16)
Ni(2) Si(2) C(63) C(62) 22.53(13)
Ni(2) Si(2) C(63) C(64) -160.23(13)
Ni(2) Si(2) C(81) C(80) 24.75(13)
Ni(2) Si(2) C(81) C(82) -157.49(13)
C(63) Si(2) C(81) C(80) 133.86(13)
C(63) Si(2) C(81) C(82) -48.39(15)
C(81) Si(2) C(63) C(62) -83.08(13)
C(81) Si(2) C(63) C(64) 94.15(15)
C(110) Si(2) C(63) C(62) 166.72(12)
C(110) Si(2) C(63) C(64) -16.05(17)
C(110) Si(2) C(81) C(80) -111.51(13)
C(110) Si(2) C(81) C(82) 66.25(15)
P(1) C(1) C(2) C(3) -178.07(18)
P(1) C(1) C(6) C(5) 178.71(14)
C(2) C(1) C(6) C(5) -0.7(2)
C(6) C(1) C(2) C(3) 1.4(3)
C(1) C(2) C(3) C(4) -1.0(3)
C(2) C(3) C(4) C(5) -0.2(3)
C(3) C(4) C(5) C(6) 0.9(3)
C(4) C(5) C(6) C(1) -0.4(2)
P(1) C(7) C(8) Si(1) 8.62(17)
P(1) C(7) C(8) C(9) -175.90(13)
P(1) C(7) C(12) C(11) 174.91(14)
C(8) C(7) C(12) C(11) -6.0(2)
C(12) C(7) C(8) Si(1) -170.55(13)
C(12) C(7) C(8) C(9) 4.9(2)
Si(1) C(8) C(9) C(10) 175.56(14)
C(7) C(8) C(9) C(10) 0.2(2)
C(8) C(9) C(10) C(11) -4.3(2)
C(9) C(10) C(11) C(12) 3.2(3)
C(10) C(11) C(12) C(7) 1.9(2)
P(1) C(13) C(14) C(15) -178.63(16)
P(1) C(13) C(18) C(17) 178.66(19)
C(14) C(13) C(18) C(17) 2.7(3)
C(18) C(13) C(14) C(15) -2.9(2)
C(13) C(14) C(15) C(16) 1.4(3)
C(14) C(15) C(16) C(17) 0.6(4)
C(15) C(16) C(17) C(18) -0.9(4)
C(16) C(17) C(18) C(13) -0.8(3)
P(2) C(19) C(20) C(21) 174.07(16)
P(2) C(19) C(24) C(23) -175.95(16)
C(20) C(19) C(24) C(23) -1.5(2)
C(24) C(19) C(20) C(21) -0.3(2)
C(19) C(20) C(21) C(22) 1.3(3)
C(20) C(21) C(22) C(23) -0.6(3)
C(21) C(22) C(23) C(24) -1.2(3)
C(22) C(23) C(24) C(19) 2.2(3)
P(2) C(25) C(26) Si(1) 3.77(16)
P(2) C(25) C(26) C(27) -179.05(12)
P(2) C(25) C(30) C(29) 179.20(14)
C(26) C(25) C(30) C(29) -0.8(2)
C(30) C(25) C(26) Si(1) -176.22(13)
C(30) C(25) C(26) C(27) 1.0(2)
Si(1) C(26) C(27) C(28) 176.99(13)
C(25) C(26) C(27) C(28) 0.1(2)
C(26) C(27) C(28) C(29) -1.3(2)
C(27) C(28) C(29) C(30) 1.4(3)
C(28) C(29) C(30) C(25) -0.4(3)
P(2) C(31) C(32) C(33) 177.66(15)
P(2) C(31) C(36) C(35) -178.59(15)
C(32) C(31) C(36) C(35) -0.4(2)
C(36) C(31) C(32) C(33) -0.6(2)
C(31) C(32) C(33) C(34) 0.9(3)
C(32) C(33) C(34) C(35) -0.2(3)
C(33) C(34) C(35) C(36) -0.8(3)
C(34) C(35) C(36) C(31) 1.2(3)
P(3) C(37) C(38) C(39) 175.24(14)
P(3) C(37) C(42) C(41) -175.16(15)
C(38) C(37) C(42) C(41) 1.9(2)
C(42) C(37) C(38) C(39) -1.9(2)
C(37) C(38) C(39) C(40) 1.0(2)
C(38) C(39) C(40) C(41) 0.0(2)
C(39) C(40) C(41) C(42) -0.0(2)
C(40) C(41) C(42) C(37) -1.0(3)
P(3) C(43) C(44) C(45) -174.56(13)
P(3) C(43) C(48) C(47) 172.68(15)
C(44) C(43) C(48) C(47) -2.0(2)
C(48) C(43) C(44) C(45) 0.4(2)
C(43) C(44) C(45) C(46) 1.0(2)
C(44) C(45) C(46) C(47) -0.8(2)
C(45) C(46) C(47) C(48) -0.8(3)
C(46) C(47) C(48) C(43) 2.2(3)
P(3) C(49) C(50) C(51) 177.30(14)
P(3) C(49) C(54) C(53) -178.43(14)
C(50) C(49) C(54) C(53) 0.4(2)
C(54) C(49) C(50) C(51) -1.7(2)
C(49) C(50) C(51) C(52) 1.1(2)
C(50) C(51) C(52) C(53) 0.7(3)
C(51) C(52) C(53) C(54) -2.0(3)
C(52) C(53) C(54) C(49) 1.4(2)
P(4) C(56) C(57) C(58) -176.08(16)
P(4) C(56) C(61) C(60) 176.94(14)
C(57) C(56) C(61) C(60) 0.6(2)
C(61) C(56) C(57) C(58) 0.5(2)
C(56) C(57) C(58) C(59) -1.3(3)
C(57) C(58) C(59) C(60) 1.0(3)
C(58) C(59) C(60) C(61) 0.1(3)
C(59) C(60) C(61) C(56) -0.9(2)
P(4) C(62) C(63) Si(2) -3.77(16)
P(4) C(62) C(63) C(64) 178.77(12)
P(4) C(62) C(67) C(66) -178.93(14)
C(63) C(62) C(67) C(66) 1.2(2)
C(67) C(62) C(63) Si(2) 176.10(13)
C(67) C(62) C(63) C(64) -1.4(2)
Si(2) C(63) C(64) C(65) -176.95(13)
C(62) C(63) C(64) C(65) 0.2(2)
C(63) C(64) C(65) C(66) 1.1(2)
C(64) C(65) C(66) C(67) -1.2(2)
C(65) C(66) C(67) C(62) 0.1(2)
P(4) C(68) C(69) C(70) 175.45(14)
P(4) C(68) C(73) C(72) -173.73(15)
C(69) C(68) C(73) C(72) 0.8(2)
C(73) C(68) C(69) C(70) 0.8(2)
C(68) C(69) C(70) C(71) -2.2(2)
C(69) C(70) C(71) C(72) 1.9(3)
C(70) C(71) C(72) C(73) -0.3(3)
C(71) C(72) C(73) C(68) -1.1(3)
P(5) C(74) C(75) C(76) -174.67(16)
P(5) C(74) C(79) C(78) 174.53(15)
C(75) C(74) C(79) C(78) 0.6(2)
C(79) C(74) C(75) C(76) -0.3(2)
C(74) C(75) C(76) C(77) -0.4(3)
C(75) C(76) C(77) C(78) 0.9(3)
C(76) C(77) C(78) C(79) -0.7(3)
C(77) C(78) C(79) C(74) -0.1(2)
P(5) C(80) C(81) Si(2) -3.19(17)
P(5) C(80) C(81) C(82) 178.94(12)
P(5) C(80) C(85) C(84) -178.38(14)
C(81) C(80) C(85) C(84) 4.9(2)
C(85) C(80) C(81) Si(2) 173.84(13)
C(85) C(80) C(81) C(82) -4.0(2)
Si(2) C(81) C(82) C(83) -178.13(14)
C(80) C(81) C(82) C(83) -0.4(2)
C(81) C(82) C(83) C(84) 3.9(2)
C(82) C(83) C(84) C(85) -3.0(2)
C(83) C(84) C(85) C(80) -1.4(2)
P(5) C(86) C(87) C(88) 173.08(19)
P(5) C(86) C(91) C(90) -173.97(19)
C(87) C(86) C(91) C(90) 0.6(3)
C(91) C(86) C(87) C(88) -1.9(3)
C(86) C(87) C(88) C(89) 1.5(3)
C(87) C(88) C(89) C(90) 0.4(4)
C(88) C(89) C(90) C(91) -1.7(4)
C(89) C(90) C(91) C(86) 1.2(4)
P(6) C(92) C(93) C(94) 173.11(13)
P(6) C(92) C(97) C(96) -172.22(13)
C(93) C(92) C(97) C(96) 1.8(2)
C(97) C(92) C(93) C(94) -1.3(2)
C(92) C(93) C(94) C(95) -0.4(2)
C(93) C(94) C(95) C(96) 1.5(2)
C(94) C(95) C(96) C(97) -1.0(2)
C(95) C(96) C(97) C(92) -0.7(2)
P(6) C(98) C(99) C(100) -177.53(14)
P(6) C(98) C(103) C(102) 177.39(14)
C(99) C(98) C(103) C(102) -1.6(2)
C(103) C(98) C(99) C(100) 1.5(2)
C(98) C(99) C(100) C(101) -0.6(2)
C(99) C(100) C(101) C(102) -0.3(2)
C(100) C(101) C(102) C(103) 0.2(3)
C(101) C(102) C(103) C(98) 0.8(2)
P(6) C(104) C(105) C(106) -179.24(14)
P(6) C(104) C(109) C(108) 179.71(14)
C(105) C(104) C(109) C(108) 0.2(2)
C(109) C(104) C(105) C(106) 0.3(2)
C(104) C(105) C(106) C(107) -0.2(2)
C(105) C(106) C(107) C(108) -0.4(3)
C(106) C(107) C(108) C(109) 0.9(3)
C(107) C(108) C(109) C(104) -0.8(2)
